data_2011086
loop_
_publ_author_name
'Figgis, Brian N.'
'Sobolev, Alexandre N.'
'Kucharski, Edward S.'
'Broughton, Vanessa'

_publ_section_title
;
 Cs~2~K[Mn(CN)~6~] at 293, 85 and 10K
;
_journal_issue 7
_journal_name_full 'Acta Crystallographica Section C'
_journal_page_first 735
_journal_page_last 737
_journal_paper_doi 10.1107/S0108270100005369
_journal_volume 56
_journal_year 2000
_chemical_formula_iupac 'Cs2 K1 [Mn1 (C1 N1)6]'
_chemical_formula_moiety 'C6 Cs2 K Mn N6'
_chemical_formula_sum 'C6 Cs2 K Mn N6'
_chemical_formula_weight 515.98
_chemical_name_common 'cesium potassium manganicyanide'
_chemical_name_systematic
;
 dicesium potassium hexacyanomanganate(III)
;
_space_group_IT_number 14
_symmetry_cell_setting monoclinic
_symmetry_space_group_name_Hall '-P 2yn'
_symmetry_space_group_name_H-M 'P 1 21/n 1'
_audit_creation_method SHELXL-97
_cell_angle_alpha 90.0
_cell_angle_beta 90.770(10)
_cell_angle_gamma 90.0
_cell_formula_units_Z 2
_cell_length_a 11.084(2)
_cell_length_b 8.2130(10)
_cell_length_c 7.6170(10)
_cell_measurement_reflns_used 14
_cell_measurement_temperature 85(2)
_cell_measurement_theta_max 20.25
_cell_measurement_theta_min 16.25
_cell_volume 693.33(18)
_computing_cell_refinement 'P3/P4-PC Software'
_computing_data_collection 'P3/P4-PC Software (Siemens, 1991)'
_computing_data_reduction 'PROFIT (Streltsov & Zavodnik, 1989)'
_computing_molecular_graphics 'SHELXTL (Sheldrick, 1983)'
_computing_publication_material SHELXTL
_computing_structure_refinement 'SHELXL97 (Sheldrick, 1997)'
_computing_structure_solution 'SHELXS97 (Sheldrick, 1990)'
_diffrn_ambient_temperature 85(2)
_diffrn_measured_fraction_theta_full .999
_diffrn_measured_fraction_theta_max .999
_diffrn_measurement_device_type 'Syntex P21'
_diffrn_measurement_method \w-2\q
_diffrn_radiation_monochromator graphite
_diffrn_radiation_source 'fine-focus sealed tube'
_diffrn_radiation_type MoK\a
_diffrn_radiation_wavelength .71073
_diffrn_reflns_av_R_equivalents .032
_diffrn_reflns_av_sigmaI/netI .0161
_diffrn_reflns_limit_h_max 23
_diffrn_reflns_limit_h_min -21
_diffrn_reflns_limit_k_max 17
_diffrn_reflns_limit_k_min -17
_diffrn_reflns_limit_l_max 16
_diffrn_reflns_limit_l_min -16
_diffrn_reflns_number 39456
_diffrn_reflns_theta_full 50.21
_diffrn_reflns_theta_max 50.21
_diffrn_reflns_theta_min 3.09
_diffrn_standards_decay_% 2
_diffrn_standards_interval_count 100
_diffrn_standards_number 6
_exptl_absorpt_coefficient_mu 6.409
_exptl_absorpt_correction_T_max .3226
_exptl_absorpt_correction_T_min .1921
_exptl_absorpt_correction_type gaussian
_exptl_absorpt_process_details '(Xtal3.4; Hall et al., 1994)'
_exptl_crystal_colour 'dark red--brown'
_exptl_crystal_density_diffrn 2.472
_exptl_crystal_density_method 'not measured'
_exptl_crystal_description Prism
_exptl_crystal_F_000 464
_exptl_crystal_size_max .41
_exptl_crystal_size_mid .27
_exptl_crystal_size_min .23
_refine_diff_density_max 2.952
_refine_diff_density_min -1.629
_refine_ls_extinction_coef .0044(4)
_refine_ls_extinction_method SHELXL97
_refine_ls_goodness_of_fit_ref 1.087
_refine_ls_hydrogen_treatment mixed
_refine_ls_matrix_type full
_refine_ls_number_parameters 77
_refine_ls_number_reflns 7328
_refine_ls_number_restraints 0
_refine_ls_restrained_S_all 1.087
_refine_ls_R_factor_all .038
_refine_ls_R_factor_gt .031
_refine_ls_shift/su_max .001
_refine_ls_shift/su_mean .000
_refine_ls_structure_factor_coef Fsqd
_refine_ls_weighting_details 'calc w = 1/[\s^2^(Fo^2^)+(0.0369P)^2^+0.4475P] where P = (Fo^2^+2Fc^2^)/3'
_refine_ls_weighting_scheme calc
_refine_ls_wR_factor_ref .079
_reflns_number_gt 6386
_reflns_number_total 7328
_reflns_threshold_expression I>2\s(I)
_cod_data_source_file br1288.cif
_cod_data_source_block I85K
_cod_depositor_comments
;
The following automatic conversions were performed:
'_symmetry_cell_setting' value 'Monoclinic' changed to 'monoclinic'
according to '/home/saulius/struct/CIF-dictionaries/cif_core.dic'
dictionary named 'cif_core.dic' version 2.4.1 from 2010-06-29.

Automatic conversion script
Id: cif_fix_enum 1527 2010-12-29 10:47:43Z saulius 

The following automatic conversions were performed:

'_chemical_melting_point' value 'not measured' was changed to '?' -
the value is undefined or not given.

'_symmetry_cell_setting' value
'Monoclinic' changed to 'monoclinic' according to
/home/saulius/struct/CIF-dictionaries/cif_core.dic dictionary named
'cif_core.dic' version 2.4.1 from
2010-06-29.

'_exptl_absorpt_correction_type' value 'Gaussian'
changed to 'gaussian' according to
/home/saulius/struct/CIF-dictionaries/cif_core.dic dictionary named
'cif_core.dic' version 2.4.1 from 2010-06-29.

Automatic conversion script
Id: cif_fix_values 1715 2011-07-08 13:25:40Z adriana 
;
_cod_original_cell_volume 693.3(2)
_cod_original_sg_symbol_H-M 'P 21/n'
_cod_database_code 2011086
_cod_database_fobs_code 2011086

loop_
_symmetry_equiv_pos_as_xyz
'x, y, z'
'-x+1/2, y+1/2, -z+1/2'
'-x, -y, -z'
'x-1/2, -y-1/2, z-1/2'

loop_
_atom_site_label
_atom_site_fract_x
_atom_site_fract_y
_atom_site_fract_z
_atom_site_U_iso_or_equiv
_atom_site_adp_type
_atom_site_calc_flag
_atom_site_refinement_flags
_atom_site_occupancy
_atom_site_disorder_assembly
_atom_site_disorder_group
_atom_site_type_symbol
Cs .251911(8) .423963(10) -.025547(12) .01871(2) Uani d . 1 . . Cs
K .0000 .5000 .5000 .01310(4) Uani d S 1 . . K
Mn .0000 .0000 .0000 .00965(3) Uani d S 1 . . Mn
C1 .03440(11) .12972(14) -.21405(16) .01479(15) Uani d . 1 . . C
N1 .05668(14) .20427(16) -.33885(19) .0241(2) Uani d . 1 . . N
C2 .04302(12) -.20430(14) -.12643(16) .01511(15) Uani d . 1 . . C
N2 .06954(15) -.32167(15) -.20088(19) .0237(2) Uani d . 1 . . N
C3 .17029(11) .02527(15) .07806(17) .01544(16) Uani d . 1 . . C
N3 .26909(12) .04408(19) .1257(2) .0234(2) Uani d . 1 . . N

loop_
_atom_site_aniso_label
_atom_site_aniso_U_11
_atom_site_aniso_U_22
_atom_site_aniso_U_33
_atom_site_aniso_U_12
_atom_site_aniso_U_13
_atom_site_aniso_U_23
Cs .02143(4) .01474(3) .01999(4) -.00067(2) .00096(3) .00118(2)
K .01399(11) .01182(10) .01348(10) -.00029(8) -.00024(8) .00033(8)
Mn .00971(7) .00861(6) .01065(7) .00034(5) .00041(5) .00042(5)
C1 .0169(4) .0126(3) .0149(4) .0010(3) .0018(3) .0023(3)
N1 .0321(6) .0196(4) .0209(5) .0046(4) .0067(4) .0083(4)
C2 .0181(4) .0122(3) .0150(4) .0016(3) .0004(3) -.0012(3)
N2 .0329(6) .0166(4) .0215(5) .0066(4) -.0024(4) -.0062(3)
C3 .0128(4) .0152(4) .0182(4) -.0006(3) .0001(3) .0022(3)
N3 .0131(4) .0278(5) .0292(6) -.0013(4) -.0018(4) .0047(5)

loop_
_atom_type_symbol
_atom_type_description
_atom_type_scat_dispersion_real
_atom_type_scat_dispersion_imag
_atom_type_scat_source
C C .0033 .0016 'International Tables Vol C Tables 4.2.6.8 and 6.1.1.4'
N N .0061 .0033 'International Tables Vol C Tables 4.2.6.8 and 6.1.1.4'
K K .2009 .2494 'International Tables Vol C Tables 4.2.6.8 and 6.1.1.4'
Mn Mn .3368 .7283 'International Tables Vol C Tables 4.2.6.8 and 6.1.1.4'
Cs Cs -.3680 2.1192 'International Tables Vol C Tables 4.2.6.8 and 6.1.1.4'

loop_
_geom_angle_atom_site_label_1
_geom_angle_atom_site_label_2
_geom_angle_atom_site_label_3
_geom_angle_site_symmetry_1
_geom_angle_site_symmetry_3
_geom_angle
_geom_angle_publ_flag
N2 Cs N3 1_565 2 98.18(4) no
N2 Cs N1 1_565 2_554 79.55(4) no
N3 Cs N1 2 2_554 97.89(4) no
N2 Cs N3 1_565 . 142.36(4) no
N3 Cs N3 2 . 87.95(2) no
N1 Cs N3 2_554 . 136.60(4) no
N2 Cs C3 1_565 . 123.01(4) no
N3 Cs C3 2 . 92.95(4) no
N1 Cs C3 2_554 . 153.31(3) no
N3 Cs C3 . . 19.39(3) no
N2 Cs N2 1_565 2_554 119.01(2) no
N3 Cs N2 2 2_554 141.63(3) no
N1 Cs N2 2_554 2_554 81.15(3) no
N3 Cs N2 . 2_554 68.81(3) no
C3 Cs N2 . 2_554 75.30(3) no
N2 Cs C1 1_565 2_554 82.97(4) no
N3 Cs C1 2 2_554 116.25(3) no
N1 Cs C1 2_554 2_554 19.12(3) no
N3 Cs C1 . 2_554 127.27(3) no
C3 Cs C1 . 2_554 138.77(3) no
N2 Cs C1 2_554 2_554 63.70(3) no
N2 Cs C3 1_565 2 112.80(3) no
N3 Cs C3 2 2 18.47(3) no
N1 Cs C3 2_554 2 89.33(3) no
N3 Cs C3 . 2 82.95(4) no
C3 Cs C3 . 2 93.57(2) no
N2 Cs C3 2_554 2 124.20(3) no
C1 Cs C3 2_554 2 105.46(3) no
N2 Cs C2 1_565 2_554 106.32(3) no
N3 Cs C2 2 2_554 145.73(3) no
N1 Cs C2 2_554 2_554 64.39(3) no
N3 Cs C2 . 2_554 87.01(3) no
C3 Cs C2 . 2_554 93.38(3) no
N2 Cs C2 2_554 2_554 18.39(3) no
C1 Cs C2 2_554 2_554 46.09(3) no
C3 Cs C2 2 2_554 127.39(3) no
N2 Cs N1 1_565 . 71.64(3) no
N3 Cs N1 2 . 135.82(3) no
N1 Cs N1 2_554 . 120.93(2) no
N3 Cs N1 . . 78.17(3) no
C3 Cs N1 . . 62.22(3) no
N2 Cs N1 2_554 . 70.46(3) no
C1 Cs N1 2_554 . 105.26(3) no
C3 Cs N1 2 . 149.27(3) no
C2 Cs N1 2_554 . 75.81(3) no
N2 Cs C1 1_565 . 81.89(3) no
N3 Cs C1 2 . 120.97(3) no
N1 Cs C1 2_554 . 138.86(3) no
N3 Cs C1 . . 63.59(3) no
C3 Cs C1 . . 45.87(3) no
N2 Cs C1 2_554 . 76.37(3) no
C1 Cs C1 2_554 . 122.222(18) no
C3 Cs C1 2 . 131.78(3) no
C2 Cs C1 2_554 . 86.49(3) no
N1 Cs C1 . . 18.13(3) no
N2 Cs N1 1_565 4_666 153.48(4) no
N3 Cs N1 2 4_666 78.79(3) no
N1 Cs N1 2_554 4_666 74.85(4) no
N3 Cs N1 . 4_666 64.16(3) no
C3 Cs N1 . 4_666 83.52(3) no
N2 Cs N1 2_554 4_666 63.84(3) no
C1 Cs N1 2_554 4_666 75.14(3) no
C3 Cs N1 2 4_666 60.60(3) no
C2 Cs N1 2_554 4_666 68.55(3) no
N1 Cs N1 . 4_666 128.35(2) no
C1 Cs N1 . 4_666 122.51(3) no
N3 K N3 4_566 2 180.0 no
N3 K N1 4_566 1_556 86.43(5) no
N3 K N1 2 1_556 93.57(5) no
N3 K N1 4_566 3_565 93.57(5) no
N3 K N1 2 3_565 86.43(5) no
N1 K N1 1_556 3_565 180.0 no
N3 K N2 4_566 3 88.13(5) no
N3 K N2 2 3 91.87(5) no
N1 K N2 1_556 3 87.74(4) no
N1 K N2 3_565 3 92.26(4) no
N3 K N2 4_566 1_566 91.87(5) no
N3 K N2 2 1_566 88.13(5) no
N1 K N2 1_556 1_566 92.26(4) no
N1 K N2 3_565 1_566 87.74(4) no
N2 K N2 3 1_566 180.0 no
N3 K Cs 4_566 2 131.48(3) no
N3 K Cs 2 2 48.52(3) no
N1 K Cs 1_556 2 121.87(4) no
N1 K Cs 3_565 2 58.13(4) no
N2 K Cs 3 2 127.43(3) no
N2 K Cs 1_566 2 52.57(3) no
N3 K Cs 4_566 4_566 48.52(3) no
N3 K Cs 2 4_566 131.48(3) no
N1 K Cs 1_556 4_566 58.13(4) no
N1 K Cs 3_565 4_566 121.87(4) no
N2 K Cs 3 4_566 52.57(3) no
N2 K Cs 1_566 4_566 127.43(3) no
Cs K Cs 2 4_566 180.000(2) no
N3 K Cs 4_566 1_556 105.42(4) no
N3 K Cs 2 1_556 74.58(4) no
N1 K Cs 1_556 1_556 53.32(4) no
N1 K Cs 3_565 1_556 126.68(3) no
N2 K Cs 3 1_556 136.64(3) no
N2 K Cs 1_566 1_556 43.36(3) no
Cs K Cs 2 1_556 72.642(8) no
Cs K Cs 4_566 1_556 107.358(8) no
N3 K Cs 4_566 3_565 74.58(4) no
N3 K Cs 2 3_565 105.42(4) no
N1 K Cs 1_556 3_565 126.68(4) no
N1 K Cs 3_565 3_565 53.32(3) no
N2 K Cs 3 3_565 43.36(3) no
N2 K Cs 1_566 3_565 136.64(3) no
Cs K Cs 2 3_565 107.358(8) no
Cs K Cs 4_566 3_565 72.642(8) no
Cs K Cs 1_556 3_565 180.0 no
N3 K Cs 4_566 3_566 37.14(3) no
N3 K Cs 2 3_566 142.86(3) no
N1 K Cs 1_556 3_566 83.12(3) no
N1 K Cs 3_565 3_566 96.88(3) no
N2 K Cs 3 3_566 124.77(4) no
N2 K Cs 1_566 3_566 55.23(4) no
Cs K Cs 2 3_566 102.788(8) no
Cs K Cs 4_566 3_566 77.212(8) no
Cs K Cs 1_556 3_566 73.958(12) no
Cs K Cs 3_565 3_566 106.042(12) no
N3 K Cs 4_566 . 142.86(3) no
N3 K Cs 2 . 37.14(3) no
N1 K Cs 1_556 . 96.88(3) no
N1 K Cs 3_565 . 83.12(3) no
N2 K Cs 3 . 55.23(4) no
N2 K Cs 1_566 . 124.77(4) no
Cs K Cs 2 . 77.212(8) no
Cs K Cs 4_566 . 102.788(8) no
Cs K Cs 1_556 . 106.042(12) no
Cs K Cs 3_565 . 73.958(12) no
Cs K Cs 3_566 . 180.0 no
C1 Mn C2 . . 90.29(5) no
C2 Mn C3 . . 90.00(5) no
C3 Mn C1 . . 89.86(5) no
C3 Mn C3 . 3 180.00(8) no
C3 Mn C1 3 . 90.14(5) no
C3 Mn C1 . 3 90.14(5) no
C3 Mn C1 3 3 89.86(5) no
C1 Mn C1 . 3 180.00(9) no
C3 Mn C2 . 3 90.00(5) no
C3 Mn C2 3 3 90.00(5) no
C1 Mn C2 . 3 89.71(5) no
C1 Mn C2 3 3 90.29(5) no
C3 Mn C2 3 . 90.00(5) no
C1 Mn C2 3 . 89.71(5) no
C2 Mn C2 3 . 180.00(9) no
C3 Mn Cs . . 48.59(4) no
C3 Mn Cs 3 . 131.41(4) no
C1 Mn Cs . . 54.56(4) no
C1 Mn Cs 3 . 125.44(4) no
C2 Mn Cs 3 . 61.28(4) no
C2 Mn Cs . . 118.72(4) no
C3 Mn Cs . 3 131.41(4) no
C3 Mn Cs 3 3 48.59(4) no
C1 Mn Cs . 3 125.44(4) no
C1 Mn Cs 3 3 54.56(4) no
C2 Mn Cs 3 3 118.72(4) no
C2 Mn Cs . 3 61.28(4) no
Cs Mn Cs . 3 180.000(3) no
N1 C1 Mn . . 178.70(10) no
N1 C1 Cs . 2_544 68.98(9) no
Mn C1 Cs . 2_544 109.92(4) no
N1 C1 Cs . . 80.10(10) no
Mn C1 Cs . . 99.40(5) no
Cs C1 Cs 2_544 . 95.28(3) no
C1 N1 K . 1_554 140.45(11) no
C1 N1 Cs . 2_544 91.89(9) no
K N1 Cs 1_554 2_544 127.64(5) no
C1 N1 Cs . . 81.78(10) no
K N1 Cs 1_554 . 89.16(4) no
Cs N1 Cs 2_544 . 99.79(4) no
C1 N1 Cs . 4_565 87.85(11) no
K N1 Cs 1_554 4_565 83.26(4) no
Cs N1 Cs 2_544 4_565 105.15(4) no
Cs N1 Cs . 4_565 153.25(4) no
N2 C2 Mn . . 178.90(10) no
N2 C2 Cs . 2_544 73.83(10) no
Mn C2 Cs . 2_544 105.16(4) no
N2 C2 Cs . 1_545 44.88(9) no
Mn C2 Cs . 1_545 135.06(5) no
Cs C2 Cs 2_544 1_545 89.73(3) no
C2 N2 K . 1_544 139.70(12) no
C2 N2 Cs . 1_545 120.26(11) no
K N2 Cs 1_544 1_545 99.42(4) no
C2 N2 Cs . 2_544 87.78(10) no
K N2 Cs 1_544 2_544 88.23(4) no
Cs N2 Cs 1_545 2_544 105.35(5) no
N3 C3 Mn . . 178.20(10) no
N3 C3 Cs . . 72.49(9) no
Mn C3 Cs . . 106.21(4) no
N3 C3 Cs . 2_545 61.42(10) no
Mn C3 Cs . 2_545 118.33(5) no
Cs C3 Cs . 2_545 111.79(3) no
C3 N3 K . 2_545 138.43(13) no
C3 N3 Cs . 2_545 100.11(10) no
K N3 Cs 2_545 2_545 111.52(5) no
C3 N3 Cs . . 88.12(10) no
K N3 Cs 2_545 . 92.96(4) no
Cs N3 Cs 2_545 . 127.66(5) no

loop_
_geom_bond_atom_site_label_1
_geom_bond_atom_site_label_2
_geom_bond_site_symmetry_2
_geom_bond_distance
_geom_bond_publ_flag
Mn C1 . 1.9890(10) no
Mn C2 . 1.9960(10) no
Mn C3 . 1.9820(10) no
Mn C1 3 1.9888(11) no
Mn C2 3 1.9956(11) no
Mn C3 3 1.9822(13) no
C1 N1 . 1.160(2) no
C2 N2 . 1.158(2) no
C3 N3 . 1.159(2) no
Mn Cs 3 4.4691(5) no
Cs N1 2_554 3.3056(15) no
Cs N1 . 3.6735(17) no
Cs N1 4_666 3.7965(18) no
Cs N2 1_565 3.1877(14) no
Cs N2 2_554 3.5269(17) no
Cs N3 2 3.2129(16) no
Cs N3 . 3.3304(16) no
Cs C1 2_554 3.5392(13) no
Cs C1 . 3.6907(13) no
Cs C2 2_554 3.6695(13) no
Cs C3 . 3.4903(13) no
Cs C3 2 3.6020(13) no
K N1 1_556 2.7893(13) no
K N1 3_565 2.7893(13) no
K N2 3 2.8077(13) no
K N2 1_566 2.8077(13) no
K N3 4_566 2.7684(15) no
K N3 2 2.7684(15) no
K Cs 2 4.4395(5) no
K Cs 4_566 4.4395(5) no
K Cs 1_556 4.5799(6) no
K Cs 3_565 4.5799(6) no
K Cs 3_566 4.9509(7) no
C1 Cs 2_544 3.5392(13) no
N1 K 1_554 2.7893(13) no
N1 Cs 2_544 3.3056(15) no
N1 Cs 4_565 3.7965(18) no
C2 Cs 2_544 3.6695(13) no
C2 Cs 1_545 3.9019(12) no
N2 K 1_544 2.8077(13) no
N2 Cs 1_545 3.1877(14) no
N2 Cs 2_544 3.5269(17) no
C3 Cs 2_545 3.6020(13) no
N3 K 2_545 2.7684(15) no
N3 Cs 2_545 3.2129(16) no
